data_7200904
loop_
_publ_author_name
'Yang, Qing-Feng'
'Yu, Yang'
'Song, Tian-You'
'Yu, Jie-Hui'
'Zhang, Xiao'
'Xu, Ji-Qing'
'Wang, Tie-Gang'

_publ_section_title
;
 2D and 3D networks of lanthanide with mixed dicarboxylate ligands:
 syntheses, crystal structures and photoluminescent properties
;
_journal_issue 8
_journal_name_full CrystEngComm
_journal_page_first 1642
_journal_paper_doi 10.1039/b900522f
_journal_volume 11
_journal_year 2009
_chemical_formula_moiety 'C7 H3 K O9 Tb'
_chemical_formula_sum 'C7 H3 K O9 Tb'
_chemical_formula_weight 429.11
_chemical_melting_point ?
_chemical_name_systematic
;
?
;
_space_group_IT_number 2
_symmetry_cell_setting triclinic
_symmetry_space_group_name_Hall '-P 1'
_symmetry_space_group_name_H-M 'P -1'
_atom_sites_solution_hydrogens geom
_atom_sites_solution_primary direct
_atom_sites_solution_secondary difmap
_audit_creation_method SHELXL-97
_cell_angle_alpha 100.210(4)
_cell_angle_beta 103.892(4)
_cell_angle_gamma 106.921(4)
_cell_formula_units_Z 2
_cell_length_a 6.6743(4)
_cell_length_b 7.6033(5)
_cell_length_c 11.0030(6)
_cell_measurement_reflns_used 1901
_cell_measurement_temperature 293(2)
_cell_measurement_theta_max 25.76
_cell_measurement_theta_min 1.98
_cell_volume 499.87(6)
_computing_cell_refinement 'Bruker SMART'
_computing_data_collection 'Bruker SMART'
_computing_data_reduction 'Bruker SAINT'
_computing_molecular_graphics 'DIAMOND (Brandenburg, 1999)'
_computing_publication_material 'SHELXL-97 (Sheldrick, 1997)'
_computing_structure_refinement 'SHELXL-97 (Sheldrick, 1997)'
_computing_structure_solution 'SHELXS-97 (Sheldrick, 1990)'
_diffrn_ambient_temperature 293(2)
_diffrn_detector_area_resol_mean 9.00cm
_diffrn_measured_fraction_theta_full 0.994
_diffrn_measured_fraction_theta_max 0.994
_diffrn_measurement_device_type 'Siemens Smart CCD'
_diffrn_measurement_method '\w scan'
_diffrn_radiation_monochromator graphite
_diffrn_radiation_source 'fine-focus sealed tube'
_diffrn_radiation_type MoK\a
_diffrn_radiation_wavelength 0.71073
_diffrn_reflns_av_R_equivalents 0.0424
_diffrn_reflns_av_sigmaI/netI 0.0401
_diffrn_reflns_limit_h_max 8
_diffrn_reflns_limit_h_min -6
_diffrn_reflns_limit_k_max 9
_diffrn_reflns_limit_k_min -8
_diffrn_reflns_limit_l_max 13
_diffrn_reflns_limit_l_min -13
_diffrn_reflns_number 2997
_diffrn_reflns_theta_full 25.76
_diffrn_reflns_theta_max 25.76
_diffrn_reflns_theta_min 1.98
_diffrn_standards_decay_% 0
_diffrn_standards_interval_count 0
_diffrn_standards_interval_time 0
_diffrn_standards_number 0
_exptl_absorpt_coefficient_mu 7.532
_exptl_absorpt_correction_T_max 0.5627
_exptl_absorpt_correction_T_min 0.4885
_exptl_absorpt_correction_type empirical
_exptl_absorpt_process_details SADABS
_exptl_crystal_colour colorless
_exptl_crystal_density_diffrn 2.851
_exptl_crystal_density_meas ?
_exptl_crystal_density_method 'not measured'
_exptl_crystal_description block
_exptl_crystal_F_000 402
_exptl_crystal_size_max 0.12
_exptl_crystal_size_mid 0.08
_exptl_crystal_size_min 0.07
_refine_diff_density_max 0.979
_refine_diff_density_min -1.494
_refine_diff_density_rms 0.165
_refine_ls_extinction_method none
_refine_ls_goodness_of_fit_ref 1.055
_refine_ls_hydrogen_treatment mixed
_refine_ls_matrix_type full
_refine_ls_number_parameters 171
_refine_ls_number_reflns 1901
_refine_ls_number_restraints 0
_refine_ls_restrained_S_all 1.055
_refine_ls_R_factor_all 0.0261
_refine_ls_R_factor_gt 0.0240
_refine_ls_shift/su_max 0.004
_refine_ls_shift/su_mean 0.000
_refine_ls_structure_factor_coef Fsqd
_refine_ls_weighting_details 'calc w=1/[\s^2^(Fo^2^)+(0.0362P)^2^+0.2181P] where P=(Fo^2^+2Fc^2^)/3'
_refine_ls_weighting_scheme calc
_refine_ls_wR_factor_gt 0.0609
_refine_ls_wR_factor_ref 0.0619
_reflns_number_gt 1783
_reflns_number_total 1901
_reflns_threshold_expression >2sigma(I)
_cod_data_source_file b900522f.txt
_cod_data_source_block 7
_cod_depositor_comments
;
The following automatic conversions were performed:
'_symmetry_cell_setting' value 'Triclinic' changed to 'triclinic'
according to '/home/saulius/struct/CIF-dictionaries/cif_core.dic'
dictionary named 'cif_core.dic' version 2.4.1 from 2010-06-29.

Automatic conversion script
Id: cif_fix_enum 1527 2010-12-29 10:47:43Z saulius 

The following automatic conversions were performed:

'_chemical_melting_point' value 'not measured' was changed to '?' -
the value is undefined or not given.

Automatic conversion script
Id: cif_fix_values 1646 2011-03-28 12:23:43Z adriana 

The following automatic conversions were performed:

'_exptl_crystal_density_meas' value 'none' was changed to '?' - the
value is perceived as not measured.

Automatic conversion script
Id: cif_fix_values 3008 2015-01-20 13:52:24Z robertas 
;
_cod_original_cell_volume 499.87(5)
_cod_original_sg_symbol_H-M P-1
_cod_database_code 7200904

loop_
_symmetry_equiv_pos_as_xyz
'x, y, z'
'-x, -y, -z'

loop_
_atom_site_label
_atom_site_type_symbol
_atom_site_fract_x
_atom_site_fract_y
_atom_site_fract_z
_atom_site_U_iso_or_equiv
_atom_site_adp_type
_atom_site_occupancy
_atom_site_symmetry_multiplicity
_atom_site_calc_flag
_atom_site_refinement_flags
_atom_site_disorder_assembly
_atom_site_disorder_group
C1 C 0.8999(8) 0.4863(7) 0.3697(4) 0.0132(9) Uani 1 1 d . . .
C2 C 0.9359(7) 0.3268(7) 0.4062(4) 0.0125(9) Uani 1 1 d . . .
C3 C 1.0347(8) 0.3440(7) 0.5358(5) 0.0142(10) Uani 1 1 d . . .
H3 H 1.0577 0.2386 0.5600 0.017 Uiso 1 1 calc R . .
C4 C 0.7919(8) 0.4784(7) 0.2288(5) 0.0160(10) Uani 1 1 d . . .
C5 C 0.8668(8) 0.1356(7) 0.3098(5) 0.0147(10) Uani 1 1 d . . .
C6 C 0.5310(7) 0.4378(7) 0.5448(4) 0.0128(10) Uani 1 1 d . . .
C7 C 0.0158(8) -0.0975(7) -0.0070(4) 0.0155(10) Uani 1 1 d . . .
H1 H 0.150(11) -0.205(9) 0.291(6) 0.021(15) Uiso 1 1 d . . .
H2 H 0.372(12) -0.157(9) 0.376(6) 0.031(18) Uiso 1 1 d . . .
K1 K 0.3649(3) 0.6253(2) 0.10294(13) 0.0382(3) Uani 1 1 d . . .
O1 O 0.8873(7) 0.6005(6) 0.1819(4) 0.0382(11) Uani 1 1 d . . .
O2 O 0.6076(6) 0.3473(5) 0.1668(3) 0.0218(8) Uani 1 1 d . . .
O3 O 0.6626(6) 0.0394(5) 0.2635(4) 0.0233(8) Uani 1 1 d . . .
O4 O 1.0140(6) 0.0800(5) 0.2863(4) 0.0219(8) Uani 1 1 d . . .
O5 O 0.5063(6) 0.2700(5) 0.4893(3) 0.0156(7) Uani 1 1 d . . .
O6 O 0.3979(6) 0.4855(5) 0.3362(3) 0.0176(7) Uani 1 1 d . . .
O7 O 0.1891(6) -0.1001(5) 0.0671(3) 0.0184(7) Uani 1 1 d . . .
O8 O 0.1325(6) 0.2372(5) 0.0896(3) 0.0230(8) Uani 1 1 d . . .
O9 O 0.2861(7) -0.1331(6) 0.3188(4) 0.0215(8) Uani 1 1 d . . .
Tb1 Tb 0.36549(3) 0.15624(3) 0.256321(19) 0.01101(10) Uani 1 1 d . . .

loop_
_atom_site_aniso_label
_atom_site_aniso_U_11
_atom_site_aniso_U_22
_atom_site_aniso_U_33
_atom_site_aniso_U_23
_atom_site_aniso_U_13
_atom_site_aniso_U_12
C1 0.011(2) 0.017(2) 0.011(2) 0.0028(19) 0.0041(18) 0.0040(19)
C2 0.004(2) 0.016(2) 0.015(2) 0.0007(18) 0.0049(18) 0.0006(18)
C3 0.014(2) 0.013(2) 0.017(2) 0.0071(19) 0.0057(19) 0.0051(19)
C4 0.018(3) 0.012(2) 0.016(2) 0.0037(19) 0.005(2) 0.003(2)
C5 0.014(2) 0.017(2) 0.015(2) 0.007(2) 0.0035(19) 0.006(2)
C6 0.008(2) 0.015(2) 0.012(2) 0.0005(19) 0.0018(18) 0.0032(19)
C7 0.019(3) 0.018(3) 0.008(2) 0.0022(19) 0.0033(19) 0.008(2)
K1 0.0648(10) 0.0335(8) 0.0269(7) 0.0092(6) 0.0139(7) 0.0319(7)
O1 0.037(3) 0.034(2) 0.024(2) 0.0172(19) -0.0006(18) -0.013(2)
O2 0.0160(18) 0.025(2) 0.0127(17) 0.0003(15) 0.0012(14) -0.0039(15)
O3 0.0110(18) 0.0179(19) 0.031(2) -0.0035(16) 0.0008(15) 0.0018(15)
O4 0.0153(18) 0.023(2) 0.029(2) 0.0013(16) 0.0082(16) 0.0094(16)
O5 0.0210(18) 0.0106(17) 0.0100(16) -0.0015(13) 0.0001(14) 0.0042(14)
O6 0.0223(19) 0.0166(18) 0.0098(16) 0.0007(14) 0.0003(14) 0.0065(15)
O7 0.0180(18) 0.0195(19) 0.0112(17) -0.0037(14) -0.0036(14) 0.0084(15)
O8 0.026(2) 0.0121(17) 0.0178(19) -0.0020(14) -0.0075(15) 0.0029(15)
O9 0.016(2) 0.023(2) 0.025(2) 0.0133(17) 0.0025(16) 0.0040(17)
Tb1 0.00964(14) 0.01079(14) 0.00930(14) -0.00020(9) 0.00046(9) 0.00252(9)

loop_
_atom_type_symbol
_atom_type_description
_atom_type_scat_dispersion_real
_atom_type_scat_dispersion_imag
_atom_type_scat_source
C C 0.0033 0.0016 'International Tables Vol C Tables 4.2.6.8 and 6.1.1.4'
H H 0.0000 0.0000 'International Tables Vol C Tables 4.2.6.8 and 6.1.1.4'
O O 0.0106 0.0060 'International Tables Vol C Tables 4.2.6.8 and 6.1.1.4'
K K 0.2009 0.2494 'International Tables Vol C Tables 4.2.6.8 and 6.1.1.4'
Tb Tb -0.1723 4.1537 'International Tables Vol C Tables 4.2.6.8 and 6.1.1.4'

loop_
_geom_angle_atom_site_label_1
_geom_angle_atom_site_label_2
_geom_angle_atom_site_label_3
_geom_angle
_geom_angle_site_symmetry_1
_geom_angle_site_symmetry_3
_geom_angle_publ_flag
C3 C1 C2 119.1(4) 2_766 . ?
C3 C1 C4 118.8(4) 2_766 . ?
C2 C1 C4 122.1(4) . . ?
C3 C2 C1 119.1(4) . . ?
C3 C2 C5 118.3(4) . . ?
C1 C2 C5 122.6(4) . . ?
C1 C3 C2 121.9(5) 2_766 . ?
O1 C4 O2 123.6(5) . . ?
O1 C4 C1 118.2(4) . . ?
O2 C4 C1 118.2(4) . . ?
O1 C4 K1 63.7(3) . 2_665 ?
O2 C4 K1 62.8(3) . 2_665 ?
C1 C4 K1 163.2(3) . 2_665 ?
O4 C5 O3 124.6(5) . . ?
O4 C5 C2 117.7(4) . . ?
O3 C5 C2 117.6(4) . . ?
O6 C6 O5 126.8(4) 2_666 . ?
O6 C6 C6 116.9(5) 2_666 2_666 ?
O5 C6 C6 116.3(5) . 2_666 ?
O8 C7 O7 126.1(5) 2 . ?
O8 C7 C7 117.4(5) 2 2 ?
O7 C7 C7 116.5(5) . 2 ?
O7 K1 O8 127.02(12) 1_565 . ?
O7 K1 O6 122.37(11) 1_565 . ?
O8 K1 O6 58.35(10) . . ?
O7 K1 O9 57.72(10) 1_565 1_565 ?
O8 K1 O9 106.43(11) . 1_565 ?
O6 K1 O9 66.02(10) . 1_565 ?
O7 K1 O2 78.59(11) 1_565 2_665 ?
O8 K1 O2 109.05(11) . 2_665 ?
O6 K1 O2 158.95(11) . 2_665 ?
O9 K1 O2 134.81(11) 1_565 2_665 ?
O7 K1 O1 89.59(12) 1_565 2_665 ?
O8 K1 O1 70.08(11) . 2_665 ?
O6 K1 O1 128.38(11) . 2_665 ?
O9 K1 O1 137.43(14) 1_565 2_665 ?
O2 K1 O1 42.13(10) 2_665 2_665 ?
O7 K1 O2 173.77(11) 1_565 . ?
O8 K1 O2 58.03(10) . . ?
O6 K1 O2 55.74(10) . . ?
O9 K1 O2 118.68(10) 1_565 . ?
O2 K1 O2 103.65(9) 2_665 . ?
O1 K1 O2 95.94(12) 2_665 . ?
O7 K1 O3 64.32(10) 1_565 1_565 ?
O8 K1 O3 150.64(11) . 1_565 ?
O6 K1 O3 92.39(11) . 1_565 ?
O9 K1 O3 53.36(10) 1_565 1_565 ?
O2 K1 O3 99.58(11) 2_665 1_565 ?
O1 K1 O3 139.23(12) 2_665 1_565 ?
O2 K1 O3 109.48(10) . 1_565 ?
O7 K1 C4 80.37(11) 1_565 2_665 ?
O8 K1 C4 90.56(11) . 2_665 ?
O6 K1 C4 148.19(12) . 2_665 ?
O9 K1 C4 137.03(12) 1_565 2_665 ?
O2 K1 C4 21.69(10) 2_665 2_665 ?
O1 K1 C4 21.01(11) 2_665 2_665 ?
O2 K1 C4 103.90(11) . 2_665 ?
O3 K1 C4 118.78(12) 1_565 2_665 ?
O7 K1 K1 130.51(10) 1_565 2_665 ?
O8 K1 K1 80.31(9) . 2_665 ?
O6 K1 K1 107.02(9) . 2_665 ?
O9 K1 K1 163.20(11) 1_565 2_665 ?
O2 K1 K1 52.24(8) 2_665 2_665 ?
O1 K1 K1 59.18(10) 2_665 2_665 ?
O2 K1 K1 51.41(7) . 2_665 ?
O3 K1 K1 113.90(10) 1_565 2_665 ?
C4 K1 K1 56.49(9) 2_665 2_665 ?
O7 K1 Tb1 33.48(7) 1_565 1_565 ?
O8 K1 Tb1 138.13(9) . 1_565 ?
O6 K1 Tb1 98.77(7) . 1_565 ?
O9 K1 Tb1 34.97(7) 1_565 1_565 ?
O2 K1 Tb1 101.04(8) 2_665 1_565 ?
O1 K1 Tb1 122.72(10) 2_665 1_565 ?
O2 K1 Tb1 140.60(8) . 1_565 ?
O3 K1 Tb1 35.58(7) 1_565 1_565 ?
C4 K1 Tb1 110.25(9) 2_665 1_565 ?
K1 K1 Tb1 141.51(7) 2_665 1_565 ?
O7 K1 K1 68.19(8) 1_565 2_565 ?
O8 K1 K1 61.18(8) . 2_565 ?
O6 K1 K1 101.73(9) . 2_565 ?
O9 K1 K1 89.89(9) 1_565 2_565 ?
O2 K1 K1 83.57(8) 2_665 2_565 ?
O1 K1 K1 50.18(9) 2_665 2_565 ?
O2 K1 K1 117.67(8) . 2_565 ?
O3 K1 K1 130.56(8) 1_565 2_565 ?
C4 K1 K1 63.86(9) 2_665 2_565 ?
K1 K1 K1 106.72(6) 2_665 2_565 ?
Tb1 K1 K1 95.12(4) 1_565 2_565 ?
C4 O1 K1 95.3(3) . 2_665 ?
C4 O2 Tb1 126.8(3) . . ?
C4 O2 K1 95.5(3) . 2_665 ?
Tb1 O2 K1 137.61(14) . 2_665 ?
C4 O2 K1 94.5(3) . . ?
Tb1 O2 K1 100.04(13) . . ?
K1 O2 K1 76.35(9) 2_665 . ?
C5 O3 Tb1 127.1(3) . . ?
C5 O3 K1 137.5(3) . 1_545 ?
Tb1 O3 K1 95.14(11) . 1_545 ?
C5 O4 Tb1 148.3(3) . 1_655 ?
C6 O5 Tb1 120.2(3) . . ?
C6 O6 Tb1 119.6(3) 2_666 . ?
C6 O6 K1 134.8(3) 2_666 . ?
Tb1 O6 K1 103.02(11) . . ?
C7 O7 Tb1 115.9(3) . . ?
C7 O7 K1 134.7(3) . 1_545 ?
Tb1 O7 K1 107.05(12) . 1_545 ?
C7 O8 Tb1 114.3(3) 2 . ?
C7 O8 K1 136.7(3) 2 . ?
Tb1 O8 K1 105.84(13) . . ?
Tb1 O9 K1 98.85(12) . 1_545 ?
O7 Tb1 O2 95.60(12) . . ?
O7 Tb1 O4 84.90(12) . 1_455 ?
O2 Tb1 O4 144.61(13) . 1_455 ?
O7 Tb1 O9 71.46(13) . . ?
O2 Tb1 O9 142.04(14) . . ?
O4 Tb1 O9 71.48(13) 1_455 . ?
O7 Tb1 O3 82.19(12) . . ?
O2 Tb1 O3 72.71(13) . . ?
O4 Tb1 O3 141.74(13) 1_455 . ?
O9 Tb1 O3 70.28(13) . . ?
O7 Tb1 O8 68.46(12) . . ?
O2 Tb1 O8 74.89(13) . . ?
O4 Tb1 O8 72.45(13) 1_455 . ?
O9 Tb1 O8 127.46(13) . . ?
O3 Tb1 O8 133.30(13) . . ?
O7 Tb1 O5 149.70(12) . . ?
O2 Tb1 O5 108.81(12) . . ?
O4 Tb1 O5 85.25(12) 1_455 . ?
O9 Tb1 O5 78.24(13) . . ?
O3 Tb1 O5 88.07(12) . . ?
O8 Tb1 O5 134.39(12) . . ?
O7 Tb1 O6 140.13(12) . . ?
O2 Tb1 O6 72.03(13) . . ?
O4 Tb1 O6 85.01(12) 1_455 . ?
O9 Tb1 O6 139.46(12) . . ?
O3 Tb1 O6 126.30(12) . . ?
O8 Tb1 O6 71.71(12) . . ?
O5 Tb1 O6 67.04(11) . . ?
O7 Tb1 K1 39.46(9) . 1_545 ?
O2 Tb1 K1 101.48(10) . 1_545 ?
O4 Tb1 K1 101.05(9) 1_455 1_545 ?
O9 Tb1 K1 46.17(10) . 1_545 ?
O3 Tb1 K1 49.29(9) . 1_545 ?
O8 Tb1 K1 107.63(9) . 1_545 ?
O5 Tb1 K1 115.54(8) . 1_545 ?
O6 Tb1 K1 173.48(9) . 1_545 ?

loop_
_geom_bond_atom_site_label_1
_geom_bond_atom_site_label_2
_geom_bond_distance
_geom_bond_site_symmetry_2
_geom_bond_publ_flag
C1 C3 1.384(7) 2_766 ?
C1 C2 1.409(7) . ?
C1 C4 1.527(6) . ?
C2 C3 1.385(7) . ?
C2 C5 1.510(7) . ?
C3 C1 1.384(7) 2_766 ?
C4 O1 1.232(6) . ?
C4 O2 1.270(6) . ?
C4 K1 3.421(5) 2_665 ?
C5 O4 1.239(6) . ?
C5 O3 1.267(6) . ?
C6 O6 1.244(6) 2_666 ?
C6 O5 1.257(6) . ?
C6 C6 1.550(9) 2_666 ?
C7 O8 1.244(6) 2 ?
C7 O7 1.253(6) . ?
C7 C7 1.544(10) 2 ?
K1 O7 2.718(4) 1_565 ?
K1 O8 2.865(4) . ?
K1 O6 2.932(4) . ?
K1 O9 2.985(4) 1_565 ?
K1 O2 3.057(4) 2_665 ?
K1 O1 3.079(4) 2_665 ?
K1 O2 3.092(4) . ?
K1 O3 3.112(4) 1_565 ?
K1 C4 3.421(5) 2_665 ?
K1 K1 3.801(3) 2_665 ?
K1 Tb1 4.0886(14) 1_565 ?
K1 K1 4.501(3) 2_565 ?
O1 K1 3.079(4) 2_665 ?
O2 Tb1 2.366(3) . ?
O2 K1 3.057(4) 2_665 ?
O3 Tb1 2.388(4) . ?
O3 K1 3.112(4) 1_545 ?
O4 Tb1 2.366(3) 1_655 ?
O5 Tb1 2.406(3) . ?
O6 C6 1.244(6) 2_666 ?
O6 Tb1 2.429(3) . ?
O7 Tb1 2.359(3) . ?
O7 K1 2.718(4) 1_545 ?
O8 C7 1.244(6) 2 ?
O8 Tb1 2.397(4) . ?
O9 Tb1 2.372(4) . ?
O9 K1 2.985(4) 1_545 ?
Tb1 O4 2.366(3) 1_455 ?
Tb1 K1 4.0886(14) 1_545 ?
